data_2227853
loop_
_publ_author_name
'Asiri, Abdullah M.'
'Zayed, Mohie E. M.'
'Ng, Seik Weng'

_publ_section_title
;
 Ethyl (<i>Z</i>)-2-chloro-2-(2-phenylhydrazin-1-ylidene)acetate
;
_journal_coeditor_code NK2054
_journal_issue 9
_journal_name_full 'Acta Crystallographica Section E'
_journal_page_first o2374
_journal_paper_doi 10.1107/S1600536810032587
_journal_volume 66
_journal_year 2010
_chemical_formula_iupac 'C10 H11 Cl N2 O2'
_chemical_formula_moiety 'C10 H11 Cl N2 O2'
_chemical_formula_sum 'C10 H11 Cl N2 O2'
_chemical_formula_weight 226.66
_chemical_name_systematic
;
Ethyl (<i>Z</i>)-2-chloro-2-(2-phenylhydrazin-1-ylidene)acetate
;
_space_group_IT_number 14
_symmetry_cell_setting monoclinic
_symmetry_space_group_name_Hall '-P 2ybc'
_symmetry_space_group_name_H-M 'P 1 21/c 1'
_atom_sites_solution_hydrogens geom
_atom_sites_solution_primary direct
_atom_sites_solution_secondary difmap
_audit_creation_method SHELXL-97
_cell_angle_alpha 90.00
_cell_angle_beta 118.1480(10)
_cell_angle_gamma 90.00
_cell_formula_units_Z 4
_cell_length_a 10.5091(7)
_cell_length_b 11.1813(8)
_cell_length_c 10.1190(7)
_cell_measurement_reflns_used 4259
_cell_measurement_temperature 100(2)
_cell_measurement_theta_max 28.3
_cell_measurement_theta_min 2.3
_cell_volume 1048.41(13)
_computing_cell_refinement 'SAINT (Bruker, 2009)'
_computing_data_collection 'APEX2 (Bruker, 2009)'
_computing_data_reduction 'SAINT (Bruker, 2009)'
_computing_molecular_graphics 'X-SEED (Barbour, 2001)'
_computing_publication_material 'publCIF (Westrip, 2010)'
_computing_structure_refinement 'SHELXL97 (Sheldrick, 2008)'
_computing_structure_solution 'SHELXS97 (Sheldrick, 2008)'
_diffrn_ambient_temperature 100(2)
_diffrn_measured_fraction_theta_full 0.999
_diffrn_measured_fraction_theta_max 0.999
_diffrn_measurement_device_type 'Bruker SMART APEX diffractometer'
_diffrn_measurement_method '\w scans'
_diffrn_radiation_monochromator graphite
_diffrn_radiation_source 'fine-focus sealed tube'
_diffrn_radiation_type MoK\a
_diffrn_radiation_wavelength 0.71073
_diffrn_reflns_av_R_equivalents 0.0215
_diffrn_reflns_av_sigmaI/netI 0.0224
_diffrn_reflns_limit_h_max 11
_diffrn_reflns_limit_h_min -13
_diffrn_reflns_limit_k_max 12
_diffrn_reflns_limit_k_min -14
_diffrn_reflns_limit_l_max 13
_diffrn_reflns_limit_l_min -13
_diffrn_reflns_number 6532
_diffrn_reflns_theta_full 27.50
_diffrn_reflns_theta_max 27.50
_diffrn_reflns_theta_min 2.20
_diffrn_standards_decay_% 0
_diffrn_standards_interval_count 0
_diffrn_standards_interval_time 0
_diffrn_standards_number 0
_exptl_absorpt_coefficient_mu 0.345
_exptl_absorpt_correction_T_max 0.9663
_exptl_absorpt_correction_T_min 0.9036
_exptl_absorpt_correction_type multi-scan
_exptl_absorpt_process_details '(SADABS; Sheldrick, 1996)'
_exptl_crystal_colour Yellow
_exptl_crystal_density_diffrn 1.436
_exptl_crystal_density_method 'not measured'
_exptl_crystal_description Irregular
_exptl_crystal_F_000 472
_exptl_crystal_size_max 0.30
_exptl_crystal_size_mid 0.30
_exptl_crystal_size_min 0.10
_refine_diff_density_max 0.306
_refine_diff_density_min -0.209
_refine_ls_extinction_method none
_refine_ls_goodness_of_fit_ref 1.031
_refine_ls_hydrogen_treatment mixed
_refine_ls_matrix_type full
_refine_ls_number_parameters 140
_refine_ls_number_reflns 2399
_refine_ls_number_restraints 1
_refine_ls_restrained_S_all 1.031
_refine_ls_R_factor_all 0.0290
_refine_ls_R_factor_gt 0.0264
_refine_ls_shift/su_max 0.001
_refine_ls_shift/su_mean 0.001
_refine_ls_structure_factor_coef Fsqd
_refine_ls_weighting_details 'calc w=1/[\s^2^(Fo^2^)+(0.0409P)^2^+0.3890P] where P=(Fo^2^+2Fc^2^)/3'
_refine_ls_weighting_scheme calc
_refine_ls_wR_factor_gt 0.0743
_refine_ls_wR_factor_ref 0.0764
_reflns_number_gt 2191
_reflns_number_total 2399
_reflns_threshold_expression I>2\s(I)
_cod_data_source_file nk2054.cif
_cod_data_source_block I
_cod_original_sg_symbol_H-M 'P 21/c'
_cod_database_code 2227853
_cod_database_fobs_code 2227853

loop_
_symmetry_equiv_pos_as_xyz
'x, y, z'
'-x, y+1/2, -z+1/2'
'-x, -y, -z'
'x, -y-1/2, z-1/2'

loop_
_atom_site_type_symbol
_atom_site_label
_atom_site_fract_x
_atom_site_fract_y
_atom_site_fract_z
_atom_site_U_iso_or_equiv
_atom_site_adp_type
_atom_site_calc_flag
_atom_site_refinement_flags
_atom_site_occupancy
_atom_site_disorder_assembly
_atom_site_disorder_group
Cl Cl1 0.52913(3) 0.54445(2) 0.33899(3) 0.02076(10) Uani d . 1 . .
O O1 0.67383(8) 0.38123(7) 0.09626(9) 0.01737(18) Uani d . 1 . .
O O2 0.49929(9) 0.33068(7) 0.15554(9) 0.01943(19) Uani d . 1 . .
N N1 0.70432(10) 0.70808(8) 0.26261(10) 0.0153(2) Uani d D 1 . .
H H1 0.6608(17) 0.7284(15) 0.3121(17) 0.032(4) Uiso d D 1 . .
N N2 0.68722(10) 0.59913(8) 0.20434(10) 0.01443(19) Uani d . 1 . .
C C1 0.78999(11) 0.79127(10) 0.23651(11) 0.0143(2) Uani d . 1 . .
C C2 0.81229(12) 0.90363(10) 0.30391(12) 0.0171(2) Uani d . 1 . .
H H2 0.7691 0.9232 0.3651 0.020 Uiso calc R 1 . .
C C3 0.89810(12) 0.98666(11) 0.28081(13) 0.0201(2) Uani d . 1 . .
H H3 0.9140 1.0629 0.3273 0.024 Uiso calc R 1 . .
C C4 0.96101(13) 0.95973(11) 0.19073(14) 0.0208(2) Uani d . 1 . .
H H4 1.0194 1.0170 0.1753 0.025 Uiso calc R 1 . .
C C5 0.93736(12) 0.84780(11) 0.12342(13) 0.0201(2) Uani d . 1 . .
H H5 0.9796 0.8289 0.0612 0.024 Uiso calc R 1 . .
C C6 0.85275(12) 0.76310(10) 0.14599(12) 0.0167(2) Uani d . 1 . .
H H6 0.8378 0.6866 0.1001 0.020 Uiso calc R 1 . .
C C7 0.61141(12) 0.52090(10) 0.22737(12) 0.0152(2) Uani d . 1 . .
C C8 0.58682(11) 0.40102(10) 0.15624(12) 0.0147(2) Uani d . 1 . .
C C9 0.66715(12) 0.26082(10) 0.03770(13) 0.0176(2) Uani d . 1 . .
H H9A 0.5698 0.2446 -0.0461 0.021 Uiso calc R 1 . .
H H9B 0.6887 0.2006 0.1172 0.021 Uiso calc R 1 . .
C C10 0.77830(12) 0.25572(12) -0.01594(13) 0.0213(3) Uani d . 1 . .
H H10A 0.7777 0.1760 -0.0566 0.032 Uiso calc R 1 . .
H H10B 0.8740 0.2719 0.0681 0.032 Uiso calc R 1 . .
H H10C 0.7557 0.3159 -0.0943 0.032 Uiso calc R 1 . .

loop_
_atom_site_aniso_label
_atom_site_aniso_U_11
_atom_site_aniso_U_22
_atom_site_aniso_U_33
_atom_site_aniso_U_12
_atom_site_aniso_U_13
_atom_site_aniso_U_23
Cl1 0.02594(16) 0.01667(16) 0.02897(16) -0.00155(10) 0.02060(13) -0.00199(10)
O1 0.0184(4) 0.0141(4) 0.0232(4) -0.0018(3) 0.0128(3) -0.0032(3)
O2 0.0200(4) 0.0155(4) 0.0260(4) -0.0020(3) 0.0136(3) 0.0007(3)
N1 0.0167(4) 0.0138(5) 0.0185(4) -0.0005(4) 0.0109(4) -0.0015(3)
N2 0.0133(4) 0.0130(5) 0.0153(4) 0.0013(3) 0.0053(3) 0.0007(3)
C1 0.0109(5) 0.0151(5) 0.0148(5) 0.0005(4) 0.0043(4) 0.0024(4)
C2 0.0165(5) 0.0163(6) 0.0187(5) 0.0016(4) 0.0087(4) 0.0002(4)
C3 0.0187(5) 0.0144(5) 0.0249(6) -0.0006(4) 0.0084(5) 0.0001(4)
C4 0.0164(5) 0.0202(6) 0.0247(6) -0.0026(4) 0.0090(5) 0.0044(4)
C5 0.0172(5) 0.0250(6) 0.0201(5) 0.0002(5) 0.0105(4) 0.0017(4)
C6 0.0163(5) 0.0169(5) 0.0170(5) -0.0002(4) 0.0078(4) -0.0007(4)
C7 0.0144(5) 0.0162(5) 0.0166(5) 0.0020(4) 0.0087(4) 0.0011(4)
C8 0.0139(5) 0.0149(5) 0.0146(5) 0.0018(4) 0.0061(4) 0.0025(4)
C9 0.0184(5) 0.0151(5) 0.0200(5) 0.0000(4) 0.0098(4) -0.0022(4)
C10 0.0189(6) 0.0241(6) 0.0221(6) -0.0015(5) 0.0107(5) -0.0062(5)

loop_
_atom_type_symbol
_atom_type_description
_atom_type_scat_dispersion_real
_atom_type_scat_dispersion_imag
_atom_type_scat_source
C C 0.0033 0.0016 'International Tables Vol C Tables 4.2.6.8 and 6.1.1.4'
H H 0.0000 0.0000 'International Tables Vol C Tables 4.2.6.8 and 6.1.1.4'
N N 0.0061 0.0033 'International Tables Vol C Tables 4.2.6.8 and 6.1.1.4'
O O 0.0106 0.0060 'International Tables Vol C Tables 4.2.6.8 and 6.1.1.4'
Cl Cl 0.1484 0.1585 'International Tables Vol C Tables 4.2.6.8 and 6.1.1.4'

loop_
_geom_angle_atom_site_label_1
_geom_angle_atom_site_label_2
_geom_angle_atom_site_label_3
_geom_angle_site_symmetry_1
_geom_angle_site_symmetry_3
_geom_angle
_geom_angle_publ_flag
C8 O1 C9 . . 115.22(8) ?
N2 N1 C1 . . 119.25(9) ?
N2 N1 H1 . . 120.4(11) ?
C1 N1 H1 . . 120.3(11) ?
C7 N2 N1 . . 120.85(9) ?
C2 C1 C6 . . 120.14(10) ?
C2 C1 N1 . . 118.64(10) ?
C6 C1 N1 . . 121.22(10) ?
C3 C2 C1 . . 119.48(10) ?
C3 C2 H2 . . 120.3 ?
C1 C2 H2 . . 120.3 ?
C4 C3 C2 . . 120.91(11) ?
C4 C3 H3 . . 119.5 ?
C2 C3 H3 . . 119.5 ?
C5 C4 C3 . . 119.11(11) ?
C5 C4 H4 . . 120.4 ?
C3 C4 H4 . . 120.4 ?
C4 C5 C6 . . 120.89(11) ?
C4 C5 H5 . . 119.6 ?
C6 C5 H5 . . 119.6 ?
C5 C6 C1 . . 119.46(11) ?
C5 C6 H6 . . 120.3 ?
C1 C6 H6 . . 120.3 ?
N2 C7 C8 . . 120.72(10) ?
N2 C7 Cl1 . . 124.07(9) ?
C8 C7 Cl1 . . 115.21(8) ?
O2 C8 O1 . . 124.99(10) ?
O2 C8 C7 . . 123.26(10) ?
O1 C8 C7 . . 111.74(9) ?
O1 C9 C10 . . 106.55(9) ?
O1 C9 H9A . . 110.4 ?
C10 C9 H9A . . 110.4 ?
O1 C9 H9B . . 110.4 ?
C10 C9 H9B . . 110.4 ?
H9A C9 H9B . . 108.6 ?
C9 C10 H10A . . 109.5 ?
C9 C10 H10B . . 109.5 ?
H10A C10 H10B . . 109.5 ?
C9 C10 H10C . . 109.5 ?
H10A C10 H10C . . 109.5 ?
H10B C10 H10C . . 109.5 ?

loop_
_geom_bond_atom_site_label_1
_geom_bond_atom_site_label_2
_geom_bond_site_symmetry_2
_geom_bond_distance
_geom_bond_publ_flag
Cl1 C7 . 1.7361(11) ?
O1 C8 . 1.3331(13) ?
O1 C9 . 1.4593(13) ?
O2 C8 . 1.2076(14) ?
N1 N2 . 1.3282(13) ?
N1 C1 . 1.4035(14) ?
N1 H1 . 0.853(13) ?
N2 C7 . 1.2765(14) ?
C1 C2 . 1.3957(16) ?
C1 C6 . 1.3939(15) ?
C2 C3 . 1.3888(16) ?
C2 H2 . 0.9500 ?
C3 C4 . 1.3883(17) ?
C3 H3 . 0.9500 ?
C4 C5 . 1.3900(17) ?
C4 H4 . 0.9500 ?
C5 C6 . 1.3897(16) ?
C5 H5 . 0.9500 ?
C6 H6 . 0.9500 ?
C7 C8 . 1.4853(15) ?
C9 C10 . 1.5035(15) ?
C9 H9A . 0.9900 ?
C9 H9B . 0.9900 ?
C10 H10A . 0.9800 ?
C10 H10B . 0.9800 ?
C10 H10C . 0.9800 ?

loop_
_geom_hbond_atom_site_label_D
_geom_hbond_atom_site_label_H
_geom_hbond_atom_site_label_A
_geom_hbond_site_symmetry_A
_geom_hbond_distance_DH
_geom_hbond_distance_HA
_geom_hbond_distance_DA
_geom_hbond_angle_DHA
_geom_hbond_publ_flag
N1 H1 O2 2_655 0.850(10) 2.180(10) 2.9690(10) 153(2) yes

loop_
_geom_torsion_atom_site_label_1
_geom_torsion_atom_site_label_2
_geom_torsion_atom_site_label_3
_geom_torsion_atom_site_label_4
_geom_torsion_site_symmetry_1
_geom_torsion_site_symmetry_2
_geom_torsion_site_symmetry_3
_geom_torsion_site_symmetry_4
_geom_torsion
_geom_torsion_publ_flag
C1 N1 N2 C7 . . . . 179.17(10) ?
N2 N1 C1 C2 . . . . -177.17(9) ?
N2 N1 C1 C6 . . . . 2.49(15) ?
C6 C1 C2 C3 . . . . -0.40(16) ?
N1 C1 C2 C3 . . . . 179.26(10) ?
C1 C2 C3 C4 . . . . 0.50(17) ?
C2 C3 C4 C5 . . . . -0.11(17) ?
C3 C4 C5 C6 . . . . -0.38(17) ?
C4 C5 C6 C1 . . . . 0.47(17) ?
C2 C1 C6 C5 . . . . -0.08(16) ?
N1 C1 C6 C5 . . . . -179.74(10) ?
N1 N2 C7 C8 . . . . 177.11(9) ?
N1 N2 C7 Cl1 . . . . -2.23(15) ?
C9 O1 C8 O2 . . . . -5.24(15) ?
C9 O1 C8 C7 . . . . 173.93(9) ?
N2 C7 C8 O2 . . . . -168.44(10) ?
Cl1 C7 C8 O2 . . . . 10.96(14) ?
N2 C7 C8 O1 . . . . 12.38(14) ?
Cl1 C7 C8 O1 . . . . -168.22(7) ?
C8 O1 C9 C10 . . . . -176.85(9) ?

loop_
_cod_related_entry_id
_cod_related_entry_database
_cod_related_entry_code
1 ChemSpider 4647086
